data_4081088
loop_
_publ_author_name
'Yuan, Jianchao'
'Wang, Fuzhou'
'Xu, Weibing'
'Mei, Tongjian'
'Li, Jing'
'Yuan, Bingnian'
'Song, Fengying'
'Jia, Zong'

_publ_section_title
;
 Chiral Naphthyl-\a-diimine Nickel(II) Catalysts Bearingsec-Phenethyl
 Groups: Chain-Walking Polymerization of Ethylene at High Temperature and
 Stereoselective Polymerization of Methyl Methacrylate at Low Temperature
;
_journal_issue 14
_journal_name_full Organometallics
_journal_page_first 3960
_journal_paper_doi 10.1021/om400433t
_journal_volume 32
_journal_year 2013
_chemical_formula_sum 'C26 H24 N2'
_chemical_formula_weight 364.47
_chemical_name_systematic
; 
 ? 
;
_space_group_IT_number 14
_symmetry_cell_setting monoclinic
_symmetry_space_group_name_Hall '-P 2ybc'
_symmetry_space_group_name_H-M 'P 1 21/c 1'
_atom_sites_solution_hydrogens geom
_atom_sites_solution_primary direct
_atom_sites_solution_secondary difmap
_audit_creation_method SHELXL-97
_cell_angle_alpha 90.00
_cell_angle_beta 101.976(6)
_cell_angle_gamma 90.00
_cell_formula_units_Z 2
_cell_length_a 15.137(9)
_cell_length_b 7.266(4)
_cell_length_c 9.703(6)
_cell_measurement_reflns_used 1014
_cell_measurement_temperature 296(2)
_cell_measurement_theta_max 21.31
_cell_measurement_theta_min 2.75
_cell_volume 1044.0(11)
_computing_cell_refinement 'Bruker SAINT'
_computing_data_collection 'Bruker APEX2'
_computing_data_reduction 'Bruker SAINT'
_computing_molecular_graphics 'Bruker SHELXTL'
_computing_publication_material 'Bruker SHELXTL'
_computing_structure_refinement 'SHELXL-97 (Sheldrick, 2008)'
_computing_structure_solution 'SHELXS-97 (Sheldrick, 2008)'
_diffrn_ambient_temperature 296(2)
_diffrn_measured_fraction_theta_full 0.997
_diffrn_measured_fraction_theta_max 0.997
_diffrn_measurement_device_type 'Bruker APEX-II CCD'
_diffrn_measurement_method '\f and \w scans'
_diffrn_radiation_monochromator graphite
_diffrn_radiation_source 'fine-focus sealed tube'
_diffrn_radiation_type MoK\a
_diffrn_radiation_wavelength 0.71073
_diffrn_reflns_av_R_equivalents 0.0332
_diffrn_reflns_av_sigmaI/netI 0.0368
_diffrn_reflns_limit_h_max 16
_diffrn_reflns_limit_h_min -18
_diffrn_reflns_limit_k_max 8
_diffrn_reflns_limit_k_min -7
_diffrn_reflns_limit_l_max 11
_diffrn_reflns_limit_l_min -11
_diffrn_reflns_number 5633
_diffrn_reflns_theta_full 25.50
_diffrn_reflns_theta_max 25.50
_diffrn_reflns_theta_min 2.75
_exptl_absorpt_coefficient_mu 0.068
_exptl_absorpt_correction_T_max 0.9813
_exptl_absorpt_correction_T_min 0.9787
_exptl_absorpt_correction_type multi-scan
_exptl_absorpt_process_details SADABS
_exptl_crystal_colour yellow
_exptl_crystal_density_diffrn 1.160
_exptl_crystal_density_method 'not measured'
_exptl_crystal_description block
_exptl_crystal_F_000 388
_exptl_crystal_size_max 0.32
_exptl_crystal_size_mid 0.31
_exptl_crystal_size_min 0.28
_refine_diff_density_max 0.138
_refine_diff_density_min -0.138
_refine_diff_density_rms 0.033
_refine_ls_extinction_method none
_refine_ls_goodness_of_fit_ref 1.054
_refine_ls_hydrogen_treatment constr
_refine_ls_matrix_type full
_refine_ls_number_parameters 129
_refine_ls_number_reflns 1944
_refine_ls_number_restraints 0
_refine_ls_restrained_S_all 1.054
_refine_ls_R_factor_all 0.0921
_refine_ls_R_factor_gt 0.0496
_refine_ls_shift/su_max 0.000
_refine_ls_shift/su_mean 0.000
_refine_ls_structure_factor_coef Fsqd
_refine_ls_weighting_details 'calc w=1/[\s^2^(Fo^2^)+(0.0683P)^2^+0.0542P] where P=(Fo^2^+2Fc^2^)/3'
_refine_ls_weighting_scheme calc
_refine_ls_wR_factor_gt 0.1261
_refine_ls_wR_factor_ref 0.1515
_reflns_number_gt 1109
_reflns_number_total 1944
_reflns_threshold_expression >2sigma(I)
_cod_data_source_file om400433t_si_002.cif
_cod_data_source_block 1b
_cod_depositor_comments
;
The following automatic conversions were performed:

'_symmetry_cell_setting' value 'Monoclinic' changed to 'monoclinic'
according to /home/saulius/struct/CIF-dictionaries/cif_core.dic
dictionary named 'cif_core.dic' version 2.4.2 from 2011-04-26.

Automatic conversion script
Id: cif_fix_values 1891 2012-01-12 08:04:46Z andrius 
;
_cod_original_cell_volume 1043.9(11)
_cod_original_sg_symbol_H-M P2(1)/c
_cod_database_code 4081088

loop_
_symmetry_equiv_pos_as_xyz
'x, y, z'
'-x, y+1/2, -z+1/2'
'-x, -y, -z'
'x, -y-1/2, z-1/2'

loop_
_atom_site_label
_atom_site_type_symbol
_atom_site_fract_x
_atom_site_fract_y
_atom_site_fract_z
_atom_site_U_iso_or_equiv
_atom_site_adp_type
_atom_site_occupancy
_atom_site_symmetry_multiplicity
_atom_site_calc_flag
_atom_site_refinement_flags
C1 C 0.19588(12) 0.1096(3) 0.54005(19) 0.0544(6) Uani 1 1 d .
C2 C 0.26166(12) -0.0245(3) 0.5218(2) 0.0544(5) Uani 1 1 d .
C3 C 0.23920(13) -0.1898(3) 0.4465(2) 0.0644(6) Uani 1 1 d .
H3 H 0.1790 -0.2147 0.4072 0.077 Uiso 1 1 calc R
C4 C 0.30354(16) -0.3136(4) 0.4299(3) 0.0869(8) Uani 1 1 d .
H4 H 0.2872 -0.4205 0.3780 0.104 Uiso 1 1 calc R
C5 C 0.39389(18) -0.2806(5) 0.4905(3) 0.0991(9) Uani 1 1 d .
H5 H 0.4375 -0.3667 0.4801 0.119 Uiso 1 1 calc R
C6 C 0.41887(16) -0.1251(5) 0.5642(3) 0.0921(9) Uani 1 1 d .
H6 H 0.4796 -0.1056 0.6037 0.111 Uiso 1 1 calc R
C7 C 0.35409(13) 0.0100(4) 0.5828(2) 0.0701(7) Uani 1 1 d .
C8 C 0.37689(16) 0.1767(4) 0.6567(3) 0.0892(9) Uani 1 1 d .
H8 H 0.4370 0.2009 0.6971 0.107 Uiso 1 1 calc R
C9 C 0.31275(17) 0.3018(4) 0.6698(2) 0.0862(8) Uani 1 1 d .
H9 H 0.3299 0.4098 0.7196 0.103 Uiso 1 1 calc R
C10 C 0.22011(14) 0.2725(3) 0.6098(2) 0.0655(6) Uani 1 1 d .
C11 C 0.15145(17) 0.4171(3) 0.6238(3) 0.0866(8) Uani 1 1 d .
H11A H 0.1054 0.4203 0.5393 0.130 Uiso 1 1 calc R
H11B H 0.1805 0.5351 0.6383 0.130 Uiso 1 1 calc R
H11C H 0.1247 0.3883 0.7026 0.130 Uiso 1 1 calc R
C12 C 0.04745(11) 0.0141(3) 0.54044(19) 0.0476(5) Uani 1 1 d .
C13 C 0.06830(13) -0.0339(4) 0.6939(2) 0.0770(7) Uani 1 1 d .
H13A H 0.1316 -0.0169 0.7312 0.115 Uiso 1 1 calc R
H13B H 0.0524 -0.1599 0.7056 0.115 Uiso 1 1 calc R
H13C H 0.0342 0.0446 0.7432 0.115 Uiso 1 1 calc R
N1 N 0.10397(10) 0.0770(2) 0.47185(16) 0.0544(5) Uani 1 1 d .

loop_
_atom_site_aniso_label
_atom_site_aniso_U_11
_atom_site_aniso_U_22
_atom_site_aniso_U_33
_atom_site_aniso_U_23
_atom_site_aniso_U_13
_atom_site_aniso_U_12
C1 0.0437(11) 0.0769(15) 0.0432(11) 0.0014(10) 0.0099(8) -0.0137(10)
C2 0.0399(11) 0.0739(15) 0.0487(11) 0.0102(10) 0.0079(8) -0.0062(10)
C3 0.0489(12) 0.0735(16) 0.0685(14) 0.0042(11) 0.0070(10) 0.0017(12)
C4 0.0724(16) 0.085(2) 0.103(2) 0.0081(14) 0.0188(14) 0.0132(15)
C5 0.0659(18) 0.104(2) 0.129(3) 0.029(2) 0.0251(16) 0.0226(17)
C6 0.0414(13) 0.127(3) 0.104(2) 0.0381(19) 0.0061(13) 0.0028(16)
C7 0.0437(13) 0.1003(19) 0.0633(14) 0.0166(13) 0.0040(10) -0.0122(13)
C8 0.0512(14) 0.130(2) 0.0793(17) 0.0013(17) -0.0022(12) -0.0325(16)
C9 0.0755(16) 0.109(2) 0.0732(17) -0.0196(14) 0.0123(13) -0.0368(17)
C10 0.0637(14) 0.0812(16) 0.0545(13) -0.0095(12) 0.0187(10) -0.0203(12)
C11 0.0998(19) 0.0829(19) 0.0847(17) -0.0207(14) 0.0369(15) -0.0161(15)
C12 0.0377(10) 0.0571(12) 0.0484(11) 0.0037(9) 0.0096(8) 0.0027(9)
C13 0.0494(12) 0.119(2) 0.0596(14) 0.0263(13) 0.0039(10) -0.0082(12)
N1 0.0398(9) 0.0732(12) 0.0500(9) -0.0007(8) 0.0089(7) -0.0054(8)

loop_
_atom_type_symbol
_atom_type_description
_atom_type_scat_dispersion_real
_atom_type_scat_dispersion_imag
_atom_type_scat_source
C C 0.0033 0.0016 'International Tables Vol C Tables 4.2.6.8 and 6.1.1.4'
H H 0.0000 0.0000 'International Tables Vol C Tables 4.2.6.8 and 6.1.1.4'
N N 0.0061 0.0033 'International Tables Vol C Tables 4.2.6.8 and 6.1.1.4'

loop_
_geom_angle_atom_site_label_1
_geom_angle_atom_site_label_2
_geom_angle_atom_site_label_3
_geom_angle
_geom_angle_site_symmetry_3
C10 C1 C2 121.74(18) .
C10 C1 N1 120.30(19) .
C2 C1 N1 117.71(17) .
C3 C2 C7 118.4(2) .
C3 C2 C1 123.04(17) .
C7 C2 C1 118.5(2) .
C4 C3 C2 121.5(2) .
C4 C3 H3 119.2 .
C2 C3 H3 119.2 .
C3 C4 C5 120.0(3) .
C3 C4 H4 120.0 .
C5 C4 H4 120.0 .
C6 C5 C4 120.7(3) .
C6 C5 H5 119.6 .
C4 C5 H5 119.6 .
C5 C6 C7 121.3(2) .
C5 C6 H6 119.3 .
C7 C6 H6 119.3 .
C8 C7 C2 118.5(2) .
C8 C7 C6 123.5(2) .
C2 C7 C6 117.9(2) .
C9 C8 C7 121.2(2) .
C9 C8 H8 119.4 .
C7 C8 H8 119.4 .
C8 C9 C10 121.8(2) .
C8 C9 H9 119.1 .
C10 C9 H9 119.1 .
C1 C10 C9 118.1(2) .
C1 C10 C11 121.82(19) .
C9 C10 C11 120.1(2) .
C10 C11 H11A 109.5 .
C10 C11 H11B 109.5 .
H11A C11 H11B 109.5 .
C10 C11 H11C 109.5 .
H11A C11 H11C 109.5 .
H11B C11 H11C 109.5 .
N1 C12 C13 125.28(16) .
N1 C12 C12 116.7(2) 3_556
C13 C12 C12 118.0(2) 3_556
C12 C13 H13A 109.5 .
C12 C13 H13B 109.5 .
H13A C13 H13B 109.5 .
C12 C13 H13C 109.5 .
H13A C13 H13C 109.5 .
H13B C13 H13C 109.5 .
C12 N1 C1 120.80(16) .

loop_
_geom_bond_atom_site_label_1
_geom_bond_atom_site_label_2
_geom_bond_distance
_geom_bond_site_symmetry_2
C1 C10 1.375(3) .
C1 C2 1.430(3) .
C1 N1 1.431(2) .
C2 C3 1.410(3) .
C2 C7 1.424(3) .
C3 C4 1.360(3) .
C3 H3 0.9300 .
C4 C5 1.393(3) .
C4 H4 0.9300 .
C5 C6 1.349(4) .
C5 H5 0.9300 .
C6 C7 1.425(4) .
C6 H6 0.9300 .
C7 C8 1.413(4) .
C8 C9 1.355(3) .
C8 H8 0.9300 .
C9 C10 1.419(3) .
C9 H9 0.9300 .
C10 C11 1.504(3) .
C11 H11A 0.9600 .
C11 H11B 0.9600 .
C11 H11C 0.9600 .
C12 N1 1.273(2) .
C12 C13 1.497(3) .
C12 C12 1.501(3) 3_556
C13 H13A 0.9600 .
C13 H13B 0.9600 .
C13 H13C 0.9600 .

loop_
_geom_torsion_atom_site_label_1
_geom_torsion_atom_site_label_2
_geom_torsion_atom_site_label_3
_geom_torsion_atom_site_label_4
_geom_torsion
_geom_torsion_site_symmetry_1
C10 C1 C2 C3 -177.66(19) .
N1 C1 C2 C3 -3.4(3) .
C10 C1 C2 C7 2.5(3) .
N1 C1 C2 C7 176.82(16) .
C7 C2 C3 C4 -0.9(3) .
C1 C2 C3 C4 179.35(19) .
C2 C3 C4 C5 1.4(4) .
C3 C4 C5 C6 -1.0(4) .
C4 C5 C6 C7 0.1(4) .
C3 C2 C7 C8 179.2(2) .
C1 C2 C7 C8 -1.0(3) .
C3 C2 C7 C6 0.0(3) .
C1 C2 C7 C6 179.76(18) .
C5 C6 C7 C8 -178.8(3) .
C5 C6 C7 C2 0.4(4) .
C2 C7 C8 C9 0.0(4) .
C6 C7 C8 C9 179.1(2) .
C7 C8 C9 C10 -0.3(4) .
C2 C1 C10 C9 -2.9(3) .
N1 C1 C10 C9 -177.01(18) .
C2 C1 C10 C11 177.36(19) .
N1 C1 C10 C11 3.2(3) .
C8 C9 C10 C1 1.8(3) .
C8 C9 C10 C11 -178.5(2) .
C13 C12 N1 C1 -0.6(3) .
C12 C12 N1 C1 179.59(19) 3_556
C10 C1 N1 C12 -84.8(2) .
C2 C1 N1 C12 100.8(2) .
